data_7064215
loop_
_publ_author_name
'MacDougall, Phillip'
'Zeng, Mich Wenshi'
'Wang, Jin'
'Ho, Peter Cheng-Wei'
'Vargas-Baca, Ignacio'

_publ_section_title
;
 From Fluorine Chemistry to Noncovalent Interactions: Celebrating Prof.
 Giuseppe Resnati
;
_journal_name_full 'New Journal of Chemistry'
_journal_paper_doi 10.1039/D5NJ03688G
_journal_year 2026
_chemical_formula_moiety 'C7 H6 Cl3 N O Te, C2 H3 N'
_chemical_formula_sum 'C9 H9 Cl3 N2 O Te'
_chemical_formula_weight 395.13
_space_group_crystal_system triclinic
_space_group_IT_number 2
_space_group_name_Hall '-P 1'
_space_group_name_H-M_alt 'P -1'
_atom_sites_solution_hydrogens geom
_atom_sites_solution_primary iterative
_audit_creation_date 2025-09-15
_audit_creation_method
;
Olex2 1.5
(compiled 2025.07.13 svn.rb7424aed for OlexSys, GUI svn.r7314)
;
_audit_update_record
;
2025-09-15 deposited with the CCDC.	2025-12-08 downloaded from the CCDC.
;
_cell_angle_alpha 107.25(2)
_cell_angle_beta 91.93(2)
_cell_angle_gamma 108.787(10)
_cell_formula_units_Z 2
_cell_length_a 7.383(2)
_cell_length_b 8.447(3)
_cell_length_c 12.114(4)
_cell_measurement_reflns_used 599
_cell_measurement_temperature 100.0(1)
_cell_measurement_theta_max 28.99
_cell_measurement_theta_min 2.94
_cell_volume 676.1(4)
_computing_cell_refinement 'SAINT V8.40B (?, 2016)'
_computing_data_reduction 'SAINT V8.40B (?, 2016)'
_computing_molecular_graphics 'Olex2 1.5 (Dolomanov et al., 2009)'
_computing_publication_material 'Olex2 1.5 (Dolomanov et al., 2009)'
_computing_structure_refinement 'SHELXL 2019/3 (Sheldrick, 2015)'
_computing_structure_solution 'olex2.solve 1.5 (Bourhis et al., 2015)'
_diffrn_ambient_temperature 100.00
_diffrn_measured_fraction_theta_full 0.977
_diffrn_measured_fraction_theta_max 0.968
_diffrn_measurement_device_type 'Bruker APEX-II CCD'
_diffrn_measurement_method '\f and \w scans'
_diffrn_radiation_type MoK\a
_diffrn_radiation_wavelength 0.71073
_diffrn_reflns_av_unetI/netI 0.0657
_diffrn_reflns_Laue_measured_fraction_full 0.977
_diffrn_reflns_Laue_measured_fraction_max 0.968
_diffrn_reflns_limit_h_max 9
_diffrn_reflns_limit_h_min -9
_diffrn_reflns_limit_k_max 10
_diffrn_reflns_limit_k_min -11
_diffrn_reflns_limit_l_max 16
_diffrn_reflns_limit_l_min 0
_diffrn_reflns_number 4797
_diffrn_reflns_point_group_measured_fraction_full 0.977
_diffrn_reflns_point_group_measured_fraction_max 0.968
_diffrn_reflns_theta_full 25.242
_diffrn_reflns_theta_max 28.279
_diffrn_reflns_theta_min 2.693
_exptl_absorpt_coefficient_mu 2.773
_exptl_absorpt_correction_T_max 0.746
_exptl_absorpt_correction_T_min 0.532
_exptl_absorpt_correction_type multi-scan
_exptl_absorpt_process_details
;
 TWINABS-2012/1 (Bruker,2012) was used for absorption correction.
 
For component 1:
 wR2(int) was 0.1284 before and 0.0271 after correction.
 
For component 2:
 wR2(int) was 0.1102 before and 0.0249 after correction.
 The Ratio of minimum to maximum transmission is 0.71.

Final HKLF 4 output contains 8817 reflections, Rint = 0.0529
 (4115 with I > 3sig(I), Rint = 0.0481)
;
_exptl_crystal_colour 'clear colourless'
_exptl_crystal_colour_lustre clear
_exptl_crystal_colour_primary colourless
_exptl_crystal_density_diffrn 1.941
_exptl_crystal_description block
_exptl_crystal_F_000 376
_exptl_crystal_size_max 0.5
_exptl_crystal_size_mid 0.4
_exptl_crystal_size_min 0.3
_refine_diff_density_max 1.513
_refine_diff_density_min -1.482
_refine_diff_density_rms 0.153
_refine_ls_extinction_method none
_refine_ls_goodness_of_fit_ref 1.085
_refine_ls_hydrogen_treatment constr
_refine_ls_matrix_type full
_refine_ls_number_parameters 148
_refine_ls_number_reflns 4797
_refine_ls_number_restraints 0
_refine_ls_restrained_S_all 1.085
_refine_ls_R_factor_all 0.0448
_refine_ls_R_factor_gt 0.0392
_refine_ls_shift/su_max 0.000
_refine_ls_shift/su_mean 0.000
_refine_ls_structure_factor_coef Fsqd
_refine_ls_weighting_details 'w=1/[\s^2^(Fo^2^)+(0.0467P)^2^+0.6858P] where P=(Fo^2^+2Fc^2^)/3'
_refine_ls_weighting_scheme calc
_refine_ls_wR_factor_gt 0.1000
_refine_ls_wR_factor_ref 0.1037
_reflns_Friedel_coverage 0.000
_reflns_number_gt 4321
_reflns_number_total 4797
_reflns_threshold_expression 'I > 2\s(I)'
_cod_data_source_file d5nj03688g2.cif
_cod_data_source_block pm_3_47_0m_4
_cod_database_code 7064215
_shelx_shelxl_version_number 2019/3
_shelx_space_group_comment
;
The symmetry employed for this shelxl refinement is uniquely defined
by the following loop, which should always be used as a source of
symmetry information in preference to the above space-group names.
They are only intended as comments.
;
_shelx_estimated_absorpt_t_max 0.490
_shelx_estimated_absorpt_t_min 0.338
_olex2_refinement_description
;
1. Twinned data refinement
 Scales: 0.5761(15)
 0.4239(15)
2. Fixed Uiso
 At 1.2 times of:
  All C(H) groups
 At 1.5 times of:
  All C(H,H,H) groups, All O(H) groups
3.a Aromatic/amide H refined with riding coordinates:
 C3(H3), C4(H4), C5(H5), C6(H6), C7(H7)
3.b Idealised Me refined as rotating group:
 C9(H9a,H9b,H9c)
3.c Idealised tetrahedral OH refined as rotating group:
 O1(H1)
;
_olex2_submission_special_instructions 'No special instructions were received'

loop_
_space_group_symop_operation_xyz
'x, y, z'
'-x, -y, -z'

loop_
_atom_site_label
_atom_site_type_symbol
_atom_site_fract_x
_atom_site_fract_y
_atom_site_fract_z
_atom_site_U_iso_or_equiv
_atom_site_adp_type
_atom_site_occupancy
_atom_site_site_symmetry_order
_atom_site_calc_flag
_atom_site_refinement_flags_posn
_atom_site_refinement_flags_adp
_atom_site_refinement_flags_occupancy
_atom_site_disorder_assembly
_atom_site_disorder_group
Te1 Te 0.53290(3) 0.20070(3) 0.20456(2) 0.01473(11) Uani 1 1 d . . . . .
Cl1 Cl 0.21625(14) 0.13144(13) 0.28574(8) 0.01976(19) Uani 1 1 d . . . . .
Cl2 Cl 0.49357(17) -0.10860(13) 0.12035(8) 0.0260(2) Uani 1 1 d . . . . .
Cl3 Cl 0.86618(15) 0.30702(17) 0.15975(8) 0.0286(2) Uani 1 1 d . . . . .
O1 O 0.5894(4) 0.6421(4) 0.2982(2) 0.0216(6) Uani 1 1 d . . . . .
H1 H 0.509939 0.604567 0.236973 0.032 Uiso 1 1 calc R U . . .
N1 N 0.6073(5) 0.5012(4) 0.3266(3) 0.0164(6) Uani 1 1 d . . . . .
C1 C 0.6608(5) 0.2187(5) 0.3697(3) 0.0157(7) Uani 1 1 d . . . . .
C2 C 0.7182(6) 0.3858(5) 0.4566(3) 0.0166(7) Uani 1 1 d . . . . .
C3 C 0.6911(5) 0.5344(5) 0.4292(3) 0.0177(7) Uani 1 1 d . . . . .
H3 H 0.733467 0.649953 0.484694 0.021 Uiso 1 1 calc R U . . .
C4 C 0.6872(6) 0.0761(6) 0.3932(3) 0.0222(8) Uani 1 1 d . . . . .
H4 H 0.648850 -0.036280 0.334247 0.027 Uiso 1 1 calc R U . . .
C5 C 0.7714(7) 0.1001(6) 0.5052(4) 0.0261(9) Uani 1 1 d . . . . .
H5 H 0.790253 0.003131 0.521959 0.031 Uiso 1 1 calc R U . . .
C6 C 0.8272(6) 0.2628(6) 0.5912(3) 0.0241(8) Uani 1 1 d . . . . .
H6 H 0.883208 0.276755 0.666737 0.029 Uiso 1 1 calc R U . . .
C7 C 0.8017(6) 0.4080(6) 0.5679(3) 0.0201(7) Uani 1 1 d . . . . .
H7 H 0.840718 0.520147 0.627103 0.024 Uiso 1 1 calc R U . . .
N2 N 0.3424(6) 0.4534(5) 0.0967(3) 0.0260(7) Uani 1 1 d . . . . .
C8 C 0.2342(6) 0.3716(6) 0.0144(4) 0.0225(8) Uani 1 1 d . . . . .
C9 C 0.0943(7) 0.2659(8) -0.0904(4) 0.0365(11) Uani 1 1 d . . . . .
H9A H 0.156276 0.275409 -0.159559 0.055 Uiso 1 1 calc R U . . .
H9B H -0.014168 0.309247 -0.088691 0.055 Uiso 1 1 calc R U . . .
H9C H 0.046463 0.141998 -0.093381 0.055 Uiso 1 1 calc R U . . .

loop_
_atom_site_aniso_label
_atom_site_aniso_U_11
_atom_site_aniso_U_22
_atom_site_aniso_U_33
_atom_site_aniso_U_23
_atom_site_aniso_U_13
_atom_site_aniso_U_12
Te1 0.01696(16) 0.01462(15) 0.01275(13) 0.00199(9) -0.00037(8) 0.00817(11)
Cl1 0.0167(5) 0.0197(4) 0.0207(4) 0.0037(3) 0.0001(3) 0.0063(4)
Cl2 0.0386(6) 0.0176(4) 0.0212(4) -0.0006(3) -0.0041(4) 0.0159(4)
Cl3 0.0196(5) 0.0467(6) 0.0192(4) 0.0084(4) 0.0048(3) 0.0130(5)
O1 0.0257(16) 0.0150(13) 0.0236(13) 0.0056(10) -0.0017(11) 0.0076(12)
N1 0.0156(16) 0.0148(14) 0.0195(14) 0.0044(11) 0.0014(11) 0.0071(13)
C1 0.0151(18) 0.0173(17) 0.0141(14) 0.0037(12) -0.0005(12) 0.0064(15)
C2 0.0154(18) 0.0179(17) 0.0163(15) 0.0030(13) 0.0008(12) 0.0081(15)
C3 0.0160(18) 0.0171(17) 0.0178(16) 0.0029(13) 0.0009(13) 0.0057(15)
C4 0.025(2) 0.0224(19) 0.0204(17) 0.0071(14) -0.0008(14) 0.0106(18)
C5 0.029(2) 0.032(2) 0.0236(19) 0.0140(17) 0.0000(16) 0.015(2)
C6 0.021(2) 0.034(2) 0.0188(17) 0.0106(16) -0.0022(14) 0.0100(19)
C7 0.0163(19) 0.025(2) 0.0157(16) 0.0038(14) -0.0003(13) 0.0062(17)
N2 0.0247(19) 0.0250(18) 0.0269(17) 0.0082(14) 0.0014(14) 0.0072(16)
C8 0.020(2) 0.025(2) 0.0234(18) 0.0086(15) 0.0050(15) 0.0088(18)
C9 0.023(2) 0.054(3) 0.022(2) 0.005(2) 0.0023(16) 0.007(2)

loop_
_atom_type_symbol
_atom_type_description
_atom_type_scat_dispersion_real
_atom_type_scat_dispersion_imag
_atom_type_scat_source
C C 0.0033 0.0016 'International Tables Vol C Tables 4.2.6.8 and 6.1.1.4'
H H 0.0000 0.0000 'International Tables Vol C Tables 4.2.6.8 and 6.1.1.4'
Cl Cl 0.1484 0.1585 'International Tables Vol C Tables 4.2.6.8 and 6.1.1.4'
N N 0.0061 0.0033 'International Tables Vol C Tables 4.2.6.8 and 6.1.1.4'
O O 0.0106 0.0060 'International Tables Vol C Tables 4.2.6.8 and 6.1.1.4'
Te Te -0.5308 1.6751 'International Tables Vol C Tables 4.2.6.8 and 6.1.1.4'

loop_
_geom_angle_atom_site_label_1
_geom_angle_atom_site_label_2
_geom_angle_atom_site_label_3
_geom_angle
_geom_angle_site_symmetry_1
_geom_angle_site_symmetry_3
_geom_angle_publ_flag
Cl2 Te1 Cl1 92.84(4) . . ?
Cl2 Te1 Cl3 94.05(4) . . ?
Cl3 Te1 Cl1 169.89(3) . . ?
N1 Te1 Cl1 87.03(8) . . ?
N1 Te1 Cl2 166.81(8) . . ?
N1 Te1 Cl3 84.57(9) . . ?
C1 Te1 Cl1 85.80(11) . . ?
C1 Te1 Cl2 92.84(11) . . ?
C1 Te1 Cl3 86.48(11) . . ?
C1 Te1 N1 73.98(13) . . ?
N1 O1 H1 109.5 . . ?
O1 N1 Te1 129.2(2) . . ?
C3 N1 Te1 113.5(3) . . ?
C3 N1 O1 117.0(3) . . ?
C2 C1 Te1 116.2(3) . . ?
C4 C1 Te1 123.1(3) . . ?
C4 C1 C2 120.7(3) . . ?
C1 C2 C3 119.6(3) . . ?
C7 C2 C1 119.7(3) . . ?
C7 C2 C3 120.7(3) . . ?
N1 C3 C2 116.6(3) . . ?
N1 C3 H3 121.7 . . ?
C2 C3 H3 121.7 . . ?
C1 C4 H4 120.5 . . ?
C1 C4 C5 119.1(4) . . ?
C5 C4 H4 120.5 . . ?
C4 C5 H5 119.6 . . ?
C6 C5 C4 120.8(4) . . ?
C6 C5 H5 119.6 . . ?
C5 C6 H6 119.8 . . ?
C5 C6 C7 120.5(3) . . ?
C7 C6 H6 119.8 . . ?
C2 C7 C6 119.3(4) . . ?
C2 C7 H7 120.4 . . ?
C6 C7 H7 120.4 . . ?
N2 C8 C9 179.4(5) . . ?
C8 C9 H9A 109.5 . . ?
C8 C9 H9B 109.5 . . ?
C8 C9 H9C 109.5 . . ?
H9A C9 H9B 109.5 . . ?
H9A C9 H9C 109.5 . . ?
H9B C9 H9C 109.5 . . ?

loop_
_geom_bond_atom_site_label_1
_geom_bond_atom_site_label_2
_geom_bond_distance
_geom_bond_site_symmetry_2
_geom_bond_publ_flag
Te1 Cl1 2.5277(12) . ?
Te1 Cl2 2.4212(13) . ?
Te1 Cl3 2.4720(13) . ?
Te1 N1 2.399(3) . ?
Te1 C1 2.125(3) . ?
O1 H1 0.8400 . ?
O1 N1 1.377(4) . ?
N1 C3 1.279(5) . ?
C1 C2 1.409(5) . ?
C1 C4 1.385(5) . ?
C2 C3 1.460(5) . ?
C2 C7 1.397(5) . ?
C3 H3 0.9500 . ?
C4 H4 0.9500 . ?
C4 C5 1.402(5) . ?
C5 H5 0.9500 . ?
C5 C6 1.379(6) . ?
C6 H6 0.9500 . ?
C6 C7 1.403(6) . ?
C7 H7 0.9500 . ?
N2 C8 1.137(6) . ?
C8 C9 1.456(6) . ?
C9 H9A 0.9800 . ?
C9 H9B 0.9800 . ?
C9 H9C 0.9800 . ?

loop_
_geom_torsion_atom_site_label_1
_geom_torsion_atom_site_label_2
_geom_torsion_atom_site_label_3
_geom_torsion_atom_site_label_4
_geom_torsion
_geom_torsion_site_symmetry_1
_geom_torsion_site_symmetry_2
_geom_torsion_site_symmetry_3
_geom_torsion_site_symmetry_4
_geom_torsion_publ_flag
Te1 N1 C3 C2 -3.0(4) . . . . ?
Te1 C1 C2 C3 -1.0(5) . . . . ?
Te1 C1 C2 C7 179.4(3) . . . . ?
Te1 C1 C4 C5 -179.4(3) . . . . ?
O1 N1 C3 C2 -177.0(3) . . . . ?
C1 C2 C3 N1 2.8(6) . . . . ?
C1 C2 C7 C6 0.1(6) . . . . ?
C1 C4 C5 C6 0.1(7) . . . . ?
C2 C1 C4 C5 0.3(6) . . . . ?
C3 C2 C7 C6 -179.5(4) . . . . ?
C4 C1 C2 C3 179.2(4) . . . . ?
C4 C1 C2 C7 -0.4(6) . . . . ?
C4 C5 C6 C7 -0.4(7) . . . . ?
C5 C6 C7 C2 0.3(6) . . . . ?
C7 C2 C3 N1 -177.5(4) . . . . ?

loop_
_twin_individual_id
_twin_individual_mass_fraction_refined
1 0.5761(15)
2 0.4239(15)
